data_9005624
loop_
_publ_author_name
'Le Bail, A.'
'Stephens, P. W.'
'Hubert, F.'

_publ_section_title
;
 A crystal structure for the souzalite/gormanite series from synchrotron
 powder diffraction data
 Locality: Rapid Creek, Yukon, Canada
;
_journal_name_full 'European Journal of Mineralogy'
_journal_page_first 719
_journal_page_last 723
_journal_paper_doi 10.1127/0935-1221/2003/0015-0719
_journal_volume 15
_journal_year 2003
_chemical_formula_sum 'Al3.858 Fe1.642 H14 Mg1.5 O24 P4'
_chemical_name_mineral Souzalite
_space_group_IT_number 2
_symmetry_space_group_name_Hall '-P 1'
_symmetry_space_group_name_H-M 'P -1'
_cell_angle_alpha 90.158
_cell_angle_beta 109.938
_cell_angle_gamma 81.330
_cell_formula_units_Z 1
_cell_length_a 7.2223
_cell_length_b 11.7801
_cell_length_c 5.1169
_cell_volume 404.018
_database_code_amcsd 0007014
_exptl_crystal_density_diffrn 3.100
_cod_original_formula_sum 'Fe1.642 Mg1.5 P4 Al3.858 O24 H14'
_cod_database_code 9005624

loop_
_symmetry_equiv_pos_as_xyz
x,y,z
-x,-y,-z

loop_
_atom_site_label
_atom_site_fract_x
_atom_site_fract_y
_atom_site_fract_z
_atom_site_occupancy
_atom_site_U_iso_or_equiv
_atom_site_type_symbol
_atom_site_attached_hydrogens
Fe2 0.00000 0.00000 0.00000 0.58400 0.00671 Fe 0
Mg1 0.00000 0.00000 0.00000 0.41600 0.00671 Mg 0
Mg2 0.92630 0.27330 0.97290 0.54200 0.00671 Mg 0
Fe3 0.92630 0.27330 0.97290 0.45800 0.00671 Fe 0
P1 0.26350 0.56160 0.61240 1.00000 0.01001 P 0
P2 0.12680 0.14460 0.56040 1.00000 0.01001 P 0
Al1 0.00000 0.50000 0.00000 0.85800 0.00291 Al 0
Fe1 0.00000 0.50000 0.00000 0.14200 0.00291 Fe 0
Al2 0.50000 0.00000 0.50000 1.00000 0.00291 Al 0
Al3 0.59260 0.69750 0.52580 1.00000 0.00291 Al 0
O1 0.12590 0.58440 0.30780 1.00000 0.00405 O 0
O2 0.85510 0.42250 0.18510 1.00000 0.00405 O 0
O3 0.38010 0.43700 0.65110 1.00000 0.00405 O 0
O4 0.41110 0.65200 0.68510 1.00000 0.00405 O 0
O5 0.00720 0.14200 0.75260 1.00000 0.00405 O 0
O6 0.99290 0.14110 0.25660 1.00000 0.00405 O 0
O7 0.22210 0.25460 0.60580 1.00000 0.00405 O 0
O8 0.70470 0.96360 0.35940 1.00000 0.00405 O 0
O-H9 0.51810 0.84510 0.63720 1.00000 0.02457 O 1
O-H10 0.37540 0.74430 0.15450 0.50000 0.02457 O 1
Wat10 0.37540 0.74430 0.15450 0.50000 0.02457 O 2
O-H11 0.79510 0.64270 0.89110 1.00000 0.02457 O 1
O-H12 0.31840 0.96290 0.13560 0.50000 0.02457 O 1
Wat12 0.31840 0.96290 0.13560 0.50000 0.02457 O 2

loop_
_cod_changelog_entry_id
_cod_changelog_entry_author
_cod_changelog_entry_date
_cod_changelog_entry_text
1
;cod-tools version 3.8.0
Id: cif_guess_AMCSD_atom_types 9581 2023-05-17 12:35:41Z saulius
;
2023-05-18T11:39:33+03:00
;Derived atom types and hydrogen counts
from atom names that follow the AMCSD naming convention
(Wat == water, O-H == hydroxyl).
;
2
;cod-tools version 3.10.1
Id: cif_fix_AMCSD_atom_labels 10224 2024-08-07 11:09:31Z saulius
;
2024-08-07T19:39:29+03:00
;Changed the following '_atom_site_label' values:
the first duplicated label 'Mg'  converted to 'Mg1'
duplicated label 'Mg' at index 2 converted to 'Mg2'
the first duplicated label 'Fe'  converted to 'Fe2'
duplicated label 'Fe' at index 3 converted to 'Fe3'
;

loop_
_cod_related_entry_id
_cod_related_entry_database
_cod_related_entry_code
1 AMCSD 0007014
2 AMCSD 0019923

loop_
_[local]_alternative_name_id
_[local]_alternative_name_type
_[local]_alternative_name_source
_[local]_alternative_name_source_id
_[local]_alternative_name_value
1 mineral AMCSD 0007014 Souzalite
2 mineral AMCSD 0019923 Gormanite
